data_7131984
loop_
_publ_author_name
'BARRIOS MORENO, LEONI ALEJANDRA ALEJANDRA'
'Teat, Simon'
'Roubeau, Olivier'
'Aromi, Guillem'

_publ_section_title
;
 A Supramolecular Helicate with Two Independent Fe(II) Switchable Centres
 and a [Fe(anilate)3]3&#x2212; Guest
;
_journal_name_full 'Chemical Communications'
_journal_paper_doi 10.1039/D3CC02278A
_journal_year 2023
_chemical_formula_moiety 'C84 H60 Fe2 N18, C18 H6 Fe O12, B F4'
_chemical_formula_sum 'C102 H66 B F4 Fe3 N18 O12'
_chemical_formula_weight 1990.08
_space_group_crystal_system cubic
_space_group_IT_number 198
_space_group_name_Hall 'P 2ac 2ab 3'
_space_group_name_H-M_alt 'P 21 3'
_atom_sites_solution_hydrogens mixed
_audit_creation_method SHELXL-2017/1
_audit_update_record
;
2023-07-19 deposited with the CCDC.	2023-08-04 downloaded from the CCDC.
;
_cell_angle_alpha 90
_cell_angle_beta 90
_cell_angle_gamma 90
_cell_formula_units_Z 4
_cell_length_a 21.5393(4)
_cell_length_b 21.5393(4)
_cell_length_c 21.5393(4)
_cell_measurement_reflns_used 9865
_cell_measurement_temperature 150(2)
_cell_measurement_theta_max 27.83
_cell_measurement_theta_min 2.74
_cell_volume 9993.0(3)
_computing_cell_refinement 'Bruker SAINT v8.40'
_computing_data_collection 'Bruker APEX 3'
_computing_data_reduction 'Bruker SAINT v8.40'
_computing_structure_refinement 'SHELXL-2017/1 (Sheldrick, 2017)'
_computing_structure_solution 'SHELXT 2014/5 (Sheldrick, 2014)'
_diffrn_ambient_temperature 150(2)
_diffrn_measured_fraction_theta_full 0.999
_diffrn_measured_fraction_theta_max 0.999
_diffrn_measurement_device_type 'Bruker D8 with PHOTON II detector'
_diffrn_measurement_method 'shutterless /f and /w scans'
_diffrn_radiation_monochromator 'silicon 111'
_diffrn_radiation_source 'Advanced Light Source station 12.2.1'
_diffrn_radiation_type synchrotron
_diffrn_radiation_wavelength 0.7288
_diffrn_reflns_av_R_equivalents 0.0584
_diffrn_reflns_av_unetI/netI 0.0188
_diffrn_reflns_Laue_measured_fraction_full 0.999
_diffrn_reflns_Laue_measured_fraction_max 0.999
_diffrn_reflns_limit_h_max 27
_diffrn_reflns_limit_h_min -27
_diffrn_reflns_limit_k_max 27
_diffrn_reflns_limit_k_min -27
_diffrn_reflns_limit_l_max 27
_diffrn_reflns_limit_l_min -27
_diffrn_reflns_number 305142
_diffrn_reflns_point_group_measured_fraction_full 0.999
_diffrn_reflns_point_group_measured_fraction_max 0.999
_diffrn_reflns_theta_full 27.850
_diffrn_reflns_theta_max 27.860
_diffrn_reflns_theta_min 2.168
_exptl_absorpt_coefficient_mu 0.538
_exptl_absorpt_correction_T_max 0.746
_exptl_absorpt_correction_T_min 0.678
_exptl_absorpt_correction_type multi-scan
_exptl_absorpt_process_details 'SADABS-2016/2 - Bruker AXS'
_exptl_crystal_colour 'dark red'
_exptl_crystal_density_diffrn 1.323
_exptl_crystal_description block
_exptl_crystal_F_000 4076
_exptl_crystal_size_max 0.120
_exptl_crystal_size_mid 0.100
_exptl_crystal_size_min 0.100
_refine_diff_density_max 0.413
_refine_diff_density_min -0.397
_refine_diff_density_rms 0.073
_refine_ls_abs_structure_details
;
 Flack x determined using 3273 quotients [(I+)-(I-)]/[(I+)+(I-)]
 (Parsons, Flack and Wagner, Acta Cryst. B69 (2013) 249-259).
;
_refine_ls_abs_structure_Flack 0.024(2)
_refine_ls_extinction_method none
_refine_ls_goodness_of_fit_ref 1.074
_refine_ls_hydrogen_treatment mixed
_refine_ls_matrix_type full
_refine_ls_number_parameters 457
_refine_ls_number_reflns 7381
_refine_ls_number_restraints 60
_refine_ls_restrained_S_all 1.078
_refine_ls_R_factor_all 0.0321
_refine_ls_R_factor_gt 0.0316
_refine_ls_shift/su_max 0.003
_refine_ls_shift/su_mean 0.000
_refine_ls_structure_factor_coef Fsqd
_refine_ls_weighting_details 'w=1/[\s^2^(Fo^2^)+(0.0585P)^2^+1.9052P] where P=(Fo^2^+2Fc^2^)/3'
_refine_ls_weighting_scheme calc
_refine_ls_wR_factor_gt 0.0891
_refine_ls_wR_factor_ref 0.0896
_reflns_Friedel_coverage 0.853
_reflns_Friedel_fraction_full 0.999
_reflns_Friedel_fraction_max 0.999
_reflns_number_gt 7241
_reflns_number_total 7381
_reflns_threshold_expression 'I > 2\s(I)'
_cod_data_source_file d3cc02278a4.cif
_cod_data_source_block lb2205-150K
_cod_original_cell_volume 9993.0(6)
_cod_database_code 7131984
_shelx_shelxl_version_number 2017/1
_shelx_space_group_comment
;
The symmetry employed for this shelxl refinement is uniquely defined
by the following loop, which should always be used as a source of
symmetry information in preference to the above space-group names.
They are only intended as comments.
;
_shelx_estimated_absorpt_t_min 0.938
_shelx_estimated_absorpt_t_max 0.948

loop_
_space_group_symop_operation_xyz
'x, y, z'
'-x+1/2, -y, z+1/2'
'-x, y+1/2, -z+1/2'
'x+1/2, -y+1/2, -z'
'z, x, y'
'z+1/2, -x+1/2, -y'
'-z+1/2, -x, y+1/2'
'-z, x+1/2, -y+1/2'
'y, z, x'
'-y, z+1/2, -x+1/2'
'y+1/2, -z+1/2, -x'
'-y+1/2, -z, x+1/2'

loop_
_atom_site_label
_atom_site_type_symbol
_atom_site_fract_x
_atom_site_fract_y
_atom_site_fract_z
_atom_site_U_iso_or_equiv
_atom_site_adp_type
_atom_site_occupancy
_atom_site_site_symmetry_order
_atom_site_calc_flag
_atom_site_refinement_flags_posn
_atom_site_refinement_flags_adp
_atom_site_refinement_flags_occupancy
_atom_site_disorder_assembly
_atom_site_disorder_group
Fe1 Fe 0.54772(2) 0.54772(2) 0.54772(2) 0.02859(13) Uani 1 3 d S T P . .
Fe2 Fe 0.83095(2) 0.83095(2) 0.83095(2) 0.03048(13) Uani 1 3 d S T P . .
N1 N 0.49073(10) 0.58166(10) 0.48284(10) 0.0332(4) Uani 1 1 d . . . . .
N2 N 0.60231(9) 0.61045(9) 0.51100(9) 0.0313(4) Uani 1 1 d . . . . .
N3 N 0.66251(10) 0.62618(9) 0.51546(9) 0.0315(4) Uani 1 1 d . . . . .
H3 H 0.6805(16) 0.6157(17) 0.5522(17) 0.047 Uiso 1 1 d . U . . .
N4 N 0.86653(10) 0.74529(10) 0.72254(10) 0.0325(4) Uani 1 1 d D . . . .
H4 H 0.8318(13) 0.7515(16) 0.7019(15) 0.049 Uiso 1 1 d D U . . .
N5 N 0.86780(10) 0.76345(10) 0.78261(10) 0.0329(4) Uani 1 1 d . . . . .
N6 N 0.89078(10) 0.79715(10) 0.89347(10) 0.0372(4) Uani 1 1 d . . . . .
C1 C 0.43203(12) 0.56445(12) 0.47179(13) 0.0390(5) Uani 1 1 d . . . . .
H1A H 0.413077 0.534993 0.498589 0.047 Uiso 1 1 calc R U . . .
C2 C 0.39786(14) 0.58819(14) 0.42247(15) 0.0479(7) Uani 1 1 d . . . . .
H2A H 0.356734 0.574116 0.414979 0.057 Uiso 1 1 calc R U . . .
C3 C 0.42453(15) 0.63263(15) 0.38438(15) 0.0498(7) Uani 1 1 d . . . . .
H3A H 0.401810 0.649693 0.350650 0.060 Uiso 1 1 calc R U . . .
C4 C 0.48465(14) 0.65180(14) 0.39613(14) 0.0449(6) Uani 1 1 d . . . . .
H4A H 0.503732 0.682799 0.371223 0.054 Uiso 1 1 calc R U . . .
C5 C 0.51637(12) 0.62480(11) 0.44501(12) 0.0344(5) Uani 1 1 d . . . . .
C6 C 0.58071(12) 0.63841(11) 0.46011(11) 0.0341(5) Uani 1 1 d . . . . .
C7 C 0.62704(13) 0.67318(13) 0.43167(12) 0.0383(5) Uani 1 1 d . . . . .
H7A H 0.623607 0.697399 0.394971 0.046 Uiso 1 1 calc R U . . .
C8 C 0.67883(12) 0.66504(12) 0.46796(11) 0.0352(5) Uani 1 1 d . . . . .
C9 C 0.74158(12) 0.69001(12) 0.46055(11) 0.0375(5) Uani 1 1 d . . . . .
C10 C 0.75353(15) 0.73203(16) 0.41258(14) 0.0490(7) Uani 1 1 d . . . . .
H10A H 0.720910 0.745268 0.386016 0.059 Uiso 1 1 calc R U . . .
C11 C 0.81320(17) 0.75421(19) 0.40403(16) 0.0619(9) Uani 1 1 d . . . . .
H11A H 0.821280 0.782645 0.371306 0.074 Uiso 1 1 calc R U . . .
C12 C 0.86089(15) 0.73581(19) 0.44204(15) 0.0580(9) Uani 1 1 d . . . . .
H12A H 0.901784 0.750640 0.434739 0.070 Uiso 1 1 calc R U . . .
C13 C 0.84960(13) 0.69558(15) 0.49117(13) 0.0438(6) Uani 1 1 d . . . . .
C14 C 0.78968(12) 0.67242(13) 0.49980(12) 0.0385(5) Uani 1 1 d . . . . .
H14A H 0.781693 0.644339 0.532861 0.046 Uiso 1 1 calc R U . . .
C15 C 0.89774(12) 0.68156(15) 0.53791(13) 0.0442(6) Uani 1 1 d . . . . .
C16 C 0.95607(15) 0.6585(2) 0.52274(16) 0.0623(9) Uani 1 1 d . . . . .
H16A H 0.966171 0.649858 0.480684 0.075 Uiso 1 1 calc R U . . .
C17 C 0.99934(16) 0.6482(2) 0.56895(18) 0.0684(10) Uani 1 1 d . . . . .
H17A H 1.038872 0.631660 0.558483 0.082 Uiso 1 1 calc R U . . .
C18 C 0.98581(14) 0.66156(19) 0.63022(16) 0.0564(8) Uani 1 1 d . . . . .
H18A H 1.015875 0.654184 0.661633 0.068 Uiso 1 1 calc R U . . .
C19 C 0.92753(12) 0.68608(13) 0.64587(13) 0.0404(6) Uani 1 1 d . . . . .
C20 C 0.88423(12) 0.69432(13) 0.59972(12) 0.0388(5) Uani 1 1 d . . . . .
H20A H 0.844059 0.709112 0.610333 0.047 Uiso 1 1 calc R U . . .
C21 C 0.91561(11) 0.70788(12) 0.70946(12) 0.0353(5) Uani 1 1 d . . . . .
C22 C 0.95033(12) 0.70246(12) 0.76315(13) 0.0390(5) Uani 1 1 d . . . . .
H22A H 0.987578 0.679535 0.768846 0.047 Uiso 1 1 calc R U . . .
C23 C 0.91897(12) 0.73774(12) 0.80684(12) 0.0353(5) Uani 1 1 d . . . . .
C24 C 0.93115(13) 0.75437(13) 0.87121(13) 0.0387(5) Uani 1 1 d . . . . .
C25 C 0.97877(15) 0.72988(15) 0.90594(15) 0.0505(7) Uani 1 1 d . . . . .
H25A H 1.006806 0.700796 0.888228 0.061 Uiso 1 1 calc R U . . .
C26 C 0.98516(18) 0.74830(18) 0.96707(16) 0.0616(9) Uani 1 1 d . . . . .
H26A H 1.017593 0.731999 0.992131 0.074 Uiso 1 1 calc R U . . .
C27 C 0.94364(18) 0.79078(18) 0.99110(15) 0.0597(8) Uani 1 1 d . . . . .
H27A H 0.946711 0.803708 1.033158 0.072 Uiso 1 1 calc R U . . .
C28 C 0.89751(15) 0.81426(15) 0.95314(14) 0.0467(6) Uani 1 1 d . . . . .
H28A H 0.869343 0.843750 0.969938 0.056 Uiso 1 1 calc R U . . .
Fe3 Fe 0.68848(2) 0.68848(2) 0.68848(2) 0.03702(15) Uani 1 3 d S T P . .
O1 O 0.72135(8) 0.61956(8) 0.63547(8) 0.0329(3) Uani 1 1 d . . . . .
O2 O 0.75227(8) 0.65744(8) 0.74740(8) 0.0357(4) Uani 1 1 d . . . . .
O3 O 0.86601(13) 0.45711(14) 0.65020(12) 0.0728(8) Uani 1 1 d . . . . .
O4 O 0.89124(13) 0.49203(15) 0.76820(12) 0.0720(8) Uani 1 1 d . . . . .
C29 C 0.76559(11) 0.58801(12) 0.66213(11) 0.0347(5) Uani 1 1 d . . . . .
C30 C 0.78155(12) 0.60863(13) 0.72702(12) 0.0364(5) Uani 1 1 d . . . . .
C31 C 0.82355(14) 0.57671(15) 0.76194(13) 0.0458(6) Uani 1 1 d . . . . .
H31A H 0.832385 0.590441 0.802911 0.055 Uiso 1 1 calc R U . . .
C32 C 0.85441(14) 0.52342(17) 0.73848(14) 0.0510(7) Uani 1 1 d . . . . .
C33 C 0.83947(14) 0.50312(16) 0.67033(14) 0.0493(7) Uani 1 1 d . . . . .
C34 C 0.79495(13) 0.53907(14) 0.63603(12) 0.0416(6) Uani 1 1 d . . . . .
H34A H 0.785975 0.528233 0.594228 0.050 Uiso 1 1 calc R U . . .
B1 B 0.3925(7) 0.3929(10) 0.3928(11) 0.0507(15) Uani 0.3333 1 d D U P A -1
F1 F 0.3825(12) 0.3395(13) 0.4260(18) 0.067(4) Uani 0.3333 1 d D U P A -1
F2 F 0.4160(7) 0.4383(14) 0.4313(19) 0.101(6) Uani 0.3333 1 d D U P A -1
F3 F 0.4368(12) 0.3880(14) 0.3473(10) 0.087(6) Uani 0.3333 1 d D U P A -1
F4 F 0.3376(9) 0.4147(15) 0.3689(13) 0.081(6) Uani 0.3333 1 d D U P A -1

loop_
_atom_site_aniso_label
_atom_site_aniso_U_11
_atom_site_aniso_U_22
_atom_site_aniso_U_33
_atom_site_aniso_U_23
_atom_site_aniso_U_13
_atom_site_aniso_U_12
Fe1 0.02859(13) 0.02859(13) 0.02859(13) 0.00117(12) 0.00117(12) 0.00117(12)
Fe2 0.03048(13) 0.03048(13) 0.03048(13) 0.00085(12) 0.00085(12) 0.00085(12)
N1 0.0331(10) 0.0323(10) 0.0341(10) -0.0004(8) -0.0010(8) 0.0027(8)
N2 0.0305(9) 0.0324(9) 0.0308(9) 0.0015(8) 0.0021(8) 0.0004(8)
N3 0.0311(9) 0.0345(10) 0.0290(9) 0.0007(8) 0.0026(8) -0.0013(8)
N4 0.0298(9) 0.0364(10) 0.0311(10) 0.0007(8) 0.0029(8) 0.0004(8)
N5 0.0314(10) 0.0350(10) 0.0324(10) 0.0022(8) 0.0016(8) 0.0015(8)
N6 0.0383(11) 0.0381(11) 0.0353(10) 0.0022(9) -0.0031(9) -0.0002(9)
C1 0.0331(12) 0.0392(13) 0.0446(14) 0.0041(11) -0.0024(10) 0.0032(10)
C2 0.0361(13) 0.0490(16) 0.0586(17) 0.0061(13) -0.0107(12) 0.0021(11)
C3 0.0452(15) 0.0520(16) 0.0521(16) 0.0117(13) -0.0148(13) 0.0065(12)
C4 0.0468(15) 0.0431(14) 0.0448(14) 0.0092(11) -0.0060(12) 0.0022(11)
C5 0.0358(12) 0.0338(11) 0.0337(11) 0.0012(9) -0.0013(9) 0.0026(9)
C6 0.0379(12) 0.0334(11) 0.0310(11) 0.0012(9) 0.0001(9) 0.0008(9)
C7 0.0440(13) 0.0393(13) 0.0314(11) 0.0030(10) 0.0013(10) -0.0025(11)
C8 0.0421(13) 0.0348(11) 0.0287(11) -0.0012(9) 0.0046(9) -0.0028(10)
C9 0.0412(13) 0.0407(13) 0.0306(11) -0.0027(10) 0.0086(10) -0.0056(10)
C10 0.0517(16) 0.0558(17) 0.0394(14) 0.0084(13) 0.0041(12) -0.0090(13)
C11 0.0592(19) 0.078(2) 0.0487(17) 0.0186(16) 0.0102(15) -0.0200(17)
C12 0.0442(15) 0.085(2) 0.0448(16) 0.0057(16) 0.0126(13) -0.0195(16)
C13 0.0389(13) 0.0568(16) 0.0355(12) -0.0061(12) 0.0118(10) -0.0078(12)
C14 0.0381(12) 0.0454(13) 0.0319(11) -0.0035(10) 0.0105(10) -0.0069(11)
C15 0.0342(12) 0.0586(17) 0.0397(13) -0.0056(12) 0.0107(10) -0.0068(11)
C16 0.0430(16) 0.095(3) 0.0486(16) -0.0145(17) 0.0180(13) 0.0023(17)
C17 0.0391(15) 0.103(3) 0.064(2) -0.017(2) 0.0159(15) 0.0153(18)
C18 0.0345(14) 0.082(2) 0.0529(17) -0.0075(16) 0.0030(12) 0.0107(15)
C19 0.0308(11) 0.0474(14) 0.0428(13) -0.0050(11) 0.0076(10) -0.0013(11)
C20 0.0308(11) 0.0454(13) 0.0401(13) -0.0031(10) 0.0110(10) -0.0028(10)
C21 0.0300(11) 0.0373(12) 0.0387(13) -0.0014(10) 0.0046(9) -0.0008(9)
C22 0.0319(11) 0.0389(13) 0.0462(14) -0.0007(10) 0.0008(10) 0.0050(10)
C23 0.0328(11) 0.0358(12) 0.0375(12) 0.0043(10) -0.0014(10) 0.0023(9)
C24 0.0376(12) 0.0399(13) 0.0387(13) 0.0033(10) -0.0030(10) 0.0013(10)
C25 0.0497(16) 0.0528(17) 0.0491(16) 0.0017(13) -0.0100(13) 0.0150(13)
C26 0.065(2) 0.070(2) 0.0499(17) 0.0002(16) -0.0207(16) 0.0185(17)
C27 0.069(2) 0.069(2) 0.0408(15) -0.0058(14) -0.0170(15) 0.0143(17)
C28 0.0515(15) 0.0504(15) 0.0383(13) -0.0026(12) -0.0067(12) 0.0074(13)
Fe3 0.03702(15) 0.03702(15) 0.03702(15) -0.00152(14) -0.00152(14) -0.00152(14)
O1 0.0332(8) 0.0360(8) 0.0296(8) 0.0003(7) -0.0005(7) 0.0048(7)
O2 0.0391(9) 0.0344(9) 0.0336(8) 0.0001(7) -0.0007(7) 0.0037(7)
O3 0.0753(17) 0.0878(19) 0.0554(14) -0.0224(13) -0.0165(12) 0.0450(15)
O4 0.0646(15) 0.097(2) 0.0548(14) -0.0139(13) -0.0158(12) 0.0424(15)
C29 0.0300(11) 0.0416(12) 0.0325(12) 0.0021(10) 0.0004(9) -0.0011(9)
C30 0.0336(12) 0.0412(13) 0.0345(12) -0.0024(10) 0.0015(9) -0.0015(10)
C31 0.0418(14) 0.0597(17) 0.0358(12) -0.0061(12) -0.0058(11) 0.0094(13)
C32 0.0402(14) 0.070(2) 0.0427(14) -0.0051(14) -0.0048(12) 0.0171(14)
C33 0.0406(14) 0.0635(18) 0.0438(14) -0.0080(13) -0.0026(12) 0.0142(13)
C34 0.0384(13) 0.0521(15) 0.0344(12) -0.0053(11) -0.0004(10) 0.0045(11)
B1 0.031(7) 0.052(9) 0.069(12) 0.002(6) 0.019(5) 0.001(6)
F1 0.060(9) 0.061(6) 0.081(12) 0.016(6) 0.015(7) 0.005(5)
F2 0.106(10) 0.078(7) 0.120(10) -0.025(7) 0.006(11) -0.021(8)
F3 0.065(8) 0.125(14) 0.071(9) 0.033(7) 0.034(7) 0.038(9)
F4 0.052(5) 0.104(14) 0.086(12) 0.027(7) 0.015(5) 0.025(7)

loop_
_atom_type_symbol
_atom_type_description
_atom_type_scat_dispersion_real
_atom_type_scat_dispersion_imag
_atom_type_scat_source
C C 0.0034 0.0017 'XDisp Program in WinGX L.J. Farrugia, J.Appl.Cryst. 2012,45,849-854'
H H 0.0000 0.0000 'XDisp Program in WinGX L.J. Farrugia, J.Appl.Cryst. 2012,45,849-854'
B B 0.0017 0.0007 'XDisp Program in WinGX L.J. Farrugia, J.Appl.Cryst. 2012,45,849-854'
N N 0.0065 0.0035 'XDisp Program in WinGX L.J. Farrugia, J.Appl.Cryst. 2012,45,849-854'
O O 0.0115 0.0064 'XDisp Program in WinGX L.J. Farrugia, J.Appl.Cryst. 2012,45,849-854'
F F 0.0185 0.0109 'XDisp Program in WinGX L.J. Farrugia, J.Appl.Cryst. 2012,45,849-854'
Fe Fe 0.3511 0.8892 'XDisp Program in WinGX L.J. Farrugia, J.Appl.Cryst. 2012,45,849-854'

loop_
_geom_angle_atom_site_label_1
_geom_angle_atom_site_label_2
_geom_angle_atom_site_label_3
_geom_angle
_geom_angle_site_symmetry_1
_geom_angle_site_symmetry_3
_geom_angle_publ_flag
N2 Fe1 N2 96.13(8) . 9 ?
N2 Fe1 N2 96.14(8) . 5 ?
N2 Fe1 N2 96.13(8) 9 5 ?
N2 Fe1 N1 172.54(9) . 5 ?
N2 Fe1 N1 90.85(8) 9 5 ?
N2 Fe1 N1 80.45(8) 5 5 ?
N2 Fe1 N1 90.84(8) . 9 ?
N2 Fe1 N1 80.45(8) 9 9 ?
N2 Fe1 N1 172.54(9) 5 9 ?
N1 Fe1 N1 92.92(8) 5 9 ?
N2 Fe1 N1 80.45(8) . . ?
N2 Fe1 N1 172.54(9) 9 . ?
N2 Fe1 N1 90.85(8) 5 . ?
N1 Fe1 N1 92.92(8) 5 . ?
N1 Fe1 N1 92.92(8) 9 . ?
N5 Fe2 N5 97.00(8) 5 9 ?
N5 Fe2 N5 97.00(8) 5 . ?
N5 Fe2 N5 97.00(8) 9 . ?
N5 Fe2 N6 80.01(9) 5 5 ?
N5 Fe2 N6 172.06(9) 9 5 ?
N5 Fe2 N6 90.68(9) . 5 ?
N5 Fe2 N6 90.68(9) 5 9 ?
N5 Fe2 N6 80.01(9) 9 9 ?
N5 Fe2 N6 172.06(9) . 9 ?
N6 Fe2 N6 92.62(9) 5 9 ?
N5 Fe2 N6 172.06(9) 5 . ?
N5 Fe2 N6 90.68(9) 9 . ?
N5 Fe2 N6 80.01(9) . . ?
N6 Fe2 N6 92.62(9) 5 . ?
N6 Fe2 N6 92.62(9) 9 . ?
C1 N1 C5 117.9(2) . . ?
C1 N1 Fe1 127.09(18) . . ?
C5 N1 Fe1 114.92(17) . . ?
C6 N2 N3 106.4(2) . . ?
C6 N2 Fe1 115.71(17) . . ?
N3 N2 Fe1 136.44(16) . . ?
N2 N3 C8 110.4(2) . . ?
N2 N3 H3 114(2) . . ?
C8 N3 H3 134(2) . . ?
N5 N4 C21 110.8(2) . . ?
N5 N4 H4 117(2) . . ?
C21 N4 H4 130(2) . . ?
C23 N5 N4 105.7(2) . . ?
C23 N5 Fe2 115.70(18) . . ?
N4 N5 Fe2 135.73(17) . . ?
C28 N6 C24 117.1(2) . . ?
C28 N6 Fe2 127.8(2) . . ?
C24 N6 Fe2 115.00(18) . . ?
N1 C1 C2 122.3(3) . . ?
N1 C1 H1A 118.9 . . ?
C2 C1 H1A 118.9 . . ?
C3 C2 C1 119.2(3) . . ?
C3 C2 H2A 120.4 . . ?
C1 C2 H2A 120.4 . . ?
C4 C3 C2 119.1(3) . . ?
C4 C3 H3A 120.4 . . ?
C2 C3 H3A 120.4 . . ?
C3 C4 C5 118.4(3) . . ?
C3 C4 H4A 120.8 . . ?
C5 C4 H4A 120.8 . . ?
N1 C5 C4 123.0(2) . . ?
N1 C5 C6 113.1(2) . . ?
C4 C5 C6 123.8(2) . . ?
N2 C6 C7 110.8(2) . . ?
N2 C6 C5 115.2(2) . . ?
C7 C6 C5 134.0(2) . . ?
C8 C7 C6 105.3(2) . . ?
C8 C7 H7A 127.4 . . ?
C6 C7 H7A 127.4 . . ?
N3 C8 C7 107.2(2) . . ?
N3 C8 C9 122.9(2) . . ?
C7 C8 C9 129.9(2) . . ?
C14 C9 C10 119.3(3) . . ?
C14 C9 C8 121.5(2) . . ?
C10 C9 C8 119.3(3) . . ?
C11 C10 C9 119.6(3) . . ?
C11 C10 H10A 120.2 . . ?
C9 C10 H10A 120.2 . . ?
C12 C11 C10 121.1(3) . . ?
C12 C11 H11A 119.5 . . ?
C10 C11 H11A 119.5 . . ?
C11 C12 C13 120.2(3) . . ?
C11 C12 H12A 119.9 . . ?
C13 C12 H12A 119.9 . . ?
C12 C13 C14 119.1(3) . . ?
C12 C13 C15 121.6(3) . . ?
C14 C13 C15 119.0(3) . . ?
C9 C14 C13 120.7(3) . . ?
C9 C14 H14A 119.6 . . ?
C13 C14 H14A 119.6 . . ?
C16 C15 C20 119.0(3) . . ?
C16 C15 C13 123.2(3) . . ?
C20 C15 C13 117.7(2) . . ?
C17 C16 C15 119.9(3) . . ?
C17 C16 H16A 120.1 . . ?
C15 C16 H16A 120.1 . . ?
C16 C17 C18 120.8(3) . . ?
C16 C17 H17A 119.6 . . ?
C18 C17 H17A 119.6 . . ?
C17 C18 C19 119.8(3) . . ?
C17 C18 H18A 120.1 . . ?
C19 C18 H18A 120.1 . . ?
C20 C19 C18 118.8(3) . . ?
C20 C19 C21 120.9(2) . . ?
C18 C19 C21 120.0(3) . . ?
C19 C20 C15 121.7(2) . . ?
C19 C20 H20A 119.2 . . ?
C15 C20 H20A 119.2 . . ?
N4 C21 C22 107.3(2) . . ?
N4 C21 C19 121.2(2) . . ?
C22 C21 C19 131.1(2) . . ?
C21 C22 C23 105.0(2) . . ?
C21 C22 H22A 127.5 . . ?
C23 C22 H22A 127.5 . . ?
N5 C23 C22 111.3(2) . . ?
N5 C23 C24 114.7(2) . . ?
C22 C23 C24 133.9(2) . . ?
N6 C24 C25 123.2(3) . . ?
N6 C24 C23 112.9(2) . . ?
C25 C24 C23 123.9(3) . . ?
C24 C25 C26 118.9(3) . . ?
C24 C25 H25A 120.6 . . ?
C26 C25 H25A 120.6 . . ?
C27 C26 C25 118.9(3) . . ?
C27 C26 H26A 120.6 . . ?
C25 C26 H26A 120.6 . . ?
C26 C27 C28 119.1(3) . . ?
C26 C27 H27A 120.4 . . ?
C28 C27 H27A 120.4 . . ?
N6 C28 C27 122.8(3) . . ?
N6 C28 H28A 118.6 . . ?
C27 C28 H28A 118.6 . . ?
O2 Fe3 O2 90.34(8) 5 . ?
O2 Fe3 O2 90.34(8) 5 9 ?
O2 Fe3 O2 90.34(8) . 9 ?
O2 Fe3 O1 95.45(7) 5 . ?
O2 Fe3 O1 82.54(7) . . ?
O2 Fe3 O1 170.83(7) 9 . ?
O2 Fe3 O1 82.54(7) 5 5 ?
O2 Fe3 O1 170.83(7) . 5 ?
O2 Fe3 O1 95.45(7) 9 5 ?
O1 Fe3 O1 92.35(7) . 5 ?
O2 Fe3 O1 170.83(7) 5 9 ?
O2 Fe3 O1 95.45(7) . 9 ?
O2 Fe3 O1 82.54(7) 9 9 ?
O1 Fe3 O1 92.35(7) . 9 ?
O1 Fe3 O1 92.35(7) 5 9 ?
C29 O1 Fe3 113.19(16) . . ?
C30 O2 Fe3 113.04(16) . . ?
O1 C29 C34 124.4(2) . . ?
O1 C29 C30 114.9(2) . . ?
C34 C29 C30 120.6(2) . . ?
O2 C30 C31 122.9(2) . . ?
O2 C30 C29 116.1(2) . . ?
C31 C30 C29 121.0(2) . . ?
C30 C31 C32 121.5(3) . . ?
C30 C31 H31A 119.3 . . ?
C32 C31 H31A 119.3 . . ?
O4 C32 C31 124.4(3) . . ?
O4 C32 C33 118.0(3) . . ?
C31 C32 C33 117.6(3) . . ?
O3 C33 C34 124.5(3) . . ?
O3 C33 C32 117.6(3) . . ?
C34 C33 C32 118.0(3) . . ?
C29 C34 C33 121.2(2) . . ?
C29 C34 H34A 119.4 . . ?
C33 C34 H34A 119.4 . . ?
F3 B1 F1 115(2) . . ?
F3 B1 F2 103.2(15) . . ?
F1 B1 F2 109.9(18) . . ?
F3 B1 F4 110.9(18) . . ?
F1 B1 F4 110.3(19) . . ?
F2 B1 F4 107.4(14) . . ?

loop_
_geom_bond_atom_site_label_1
_geom_bond_atom_site_label_2
_geom_bond_distance
_geom_bond_site_symmetry_2
_geom_bond_publ_flag
Fe1 N2 1.958(2) . ?
Fe1 N2 1.958(2) 9 ?
Fe1 N2 1.958(2) 5 ?
Fe1 N1 1.998(2) 5 ?
Fe1 N1 1.998(2) 9 ?
Fe1 N1 1.999(2) . ?
Fe2 N5 1.957(2) 5 ?
Fe2 N5 1.957(2) 9 ?
Fe2 N5 1.957(2) . ?
Fe2 N6 2.001(2) 5 ?
Fe2 N6 2.001(2) 9 ?
Fe2 N6 2.001(2) . ?
N1 C1 1.339(3) . ?
N1 C5 1.354(3) . ?
N2 C6 1.334(3) . ?
N2 N3 1.344(3) . ?
N3 C8 1.368(3) . ?
N3 H3 0.91(4) . ?
N4 N5 1.352(3) . ?
N4 C21 1.359(3) . ?
N4 H4 0.88(2) . ?
N5 C23 1.339(3) . ?
N6 C28 1.345(4) . ?
N6 C24 1.355(4) . ?
C1 C2 1.390(4) . ?
C1 H1A 0.9500 . ?
C2 C3 1.385(5) . ?
C2 H2A 0.9500 . ?
C3 C4 1.383(4) . ?
C3 H3A 0.9500 . ?
C4 C5 1.383(4) . ?
C4 H4A 0.9500 . ?
C5 C6 1.453(4) . ?
C6 C7 1.390(4) . ?
C7 C8 1.373(4) . ?
C7 H7A 0.9500 . ?
C8 C9 1.463(4) . ?
C9 C14 1.390(4) . ?
C9 C10 1.398(4) . ?
C10 C11 1.383(5) . ?
C10 H10A 0.9500 . ?
C11 C12 1.372(5) . ?
C11 H11A 0.9500 . ?
C12 C13 1.389(4) . ?
C12 H12A 0.9500 . ?
C13 C14 1.396(4) . ?
C13 C15 1.476(4) . ?
C14 H14A 0.9500 . ?
C15 C16 1.390(4) . ?
C15 C20 1.390(4) . ?
C16 C17 1.382(5) . ?
C16 H16A 0.9500 . ?
C17 C18 1.382(5) . ?
C17 H17A 0.9500 . ?
C18 C19 1.403(4) . ?
C18 H18A 0.9500 . ?
C19 C20 1.374(4) . ?
C19 C21 1.471(4) . ?
C20 H20A 0.9500 . ?
C21 C22 1.382(4) . ?
C22 C23 1.386(4) . ?
C22 H22A 0.9500 . ?
C23 C24 1.456(4) . ?
C24 C25 1.375(4) . ?
C25 C26 1.382(5) . ?
C25 H25A 0.9500 . ?
C26 C27 1.380(5) . ?
C26 H26A 0.9500 . ?
C27 C28 1.383(4) . ?
C27 H27A 0.9500 . ?
C28 H28A 0.9500 . ?
Fe3 O2 1.9863(18) 5 ?
Fe3 O2 1.9863(18) . ?
Fe3 O2 1.9863(18) 9 ?
Fe3 O1 2.0022(17) . ?
Fe3 O1 2.0022(17) 5 ?
Fe3 O1 2.0022(18) 9 ?
O1 C29 1.304(3) . ?
O2 C30 1.302(3) . ?
O3 C33 1.224(4) . ?
O4 C32 1.223(4) . ?
C29 C34 1.352(4) . ?
C29 C30 1.506(4) . ?
C30 C31 1.363(4) . ?
C31 C32 1.419(4) . ?
C31 H31A 0.9500 . ?
C32 C33 1.565(4) . ?
C33 C34 1.437(4) . ?
C34 H34A 0.9500 . ?
B1 F3 1.373(14) . ?
B1 F1 1.370(14) . ?
B1 F2 1.377(10) . ?
B1 F4 1.373(13) . ?

loop_
_geom_hbond_atom_site_label_D
_geom_hbond_atom_site_label_H
_geom_hbond_atom_site_label_A
_geom_hbond_distance_DH
_geom_hbond_distance_HA
_geom_hbond_distance_DA
_geom_hbond_angle_DHA
_geom_hbond_site_symmetry_A
_geom_hbond_publ_flag
N3 H3 O1 0.91(4) 2.00(4) 2.882(3) 163(3) . yes
N4 H4 O2 0.88(2) 2.05(2) 2.928(3) 171(3) 5 yes
